data_1544049
loop_
_publ_author_name
'Ya-Guang Sun'
'Xin Gao'
'Gang Xiong'
'Wen-Hui Zong'
'Fu Ding'
'Zhen-He Xu'
'Shu-Ju Wang'
'Li-Xin You'
'Bao-Yi Ren'
'En-Jun Gao'

_publ_section_title
;
 Four 3d-4d heterometallic coordination polymers based on
 1,2,3-triazole-4,5-dicarboxylate: Synthesis, structures, and magnetic
 properties
;
_journal_name_full 'Inorganica Chimica Acta'
_journal_page_first 497
_journal_page_last 502
_journal_paper_doi 10.1016/j.ica.2013.09.039
_journal_volume 409B
_journal_year 2014
_chemical_formula_sum 'C20 H32 Ag Cu5 N14 O28'
_chemical_formula_weight 1342.16
_space_group_crystal_system triclinic
_space_group_IT_number 2
_space_group_name_Hall '-P 1'
_space_group_name_H-M_alt 'P -1'
_symmetry_space_group_name_Hall '-P 1'
_symmetry_space_group_name_H-M 'P -1'
_atom_sites_solution_hydrogens difmap
_cell_angle_alpha 74.46(3)
_cell_angle_beta 85.99(3)
_cell_angle_gamma 80.87(3)
_cell_formula_units_Z 1
_cell_length_a 7.0220(14)
_cell_length_b 9.2250(18)
_cell_length_c 14.212(3)
_cell_measurement_reflns_used 3069
_cell_measurement_temperature 293(2)
_cell_measurement_theta_max 25.008
_cell_measurement_theta_min 1.488
_cell_volume 875.4(3)
_computing_cell_refinement 'Bruker XSCANS'
_computing_data_collection 'Bruker XSCANS'
_computing_data_reduction 'Bruker SHELXTL'
_computing_molecular_graphics 'Bruker SHELXTL'
_computing_publication_material 'Bruker SHELXTL'
_computing_structure_refinement 'SHELXL-2013 (Sheldrick, 2013)'
_diffrn_ambient_temperature 293(2)
_diffrn_measured_fraction_theta_full 0.969
_diffrn_measured_fraction_theta_max 0.992
_diffrn_measurement_device_type 'Bruker P4'
_diffrn_measurement_method '\w scans'
_diffrn_radiation_type MoK\a
_diffrn_radiation_wavelength 0.71073
_diffrn_reflns_av_R_equivalents 0.0488
_diffrn_reflns_av_unetI/netI 0.0695
_diffrn_reflns_Laue_measured_fraction_full 0.969
_diffrn_reflns_Laue_measured_fraction_max 0.992
_diffrn_reflns_limit_h_max 8
_diffrn_reflns_limit_h_min -8
_diffrn_reflns_limit_k_max 10
_diffrn_reflns_limit_k_min -9
_diffrn_reflns_limit_l_max 16
_diffrn_reflns_limit_l_min -16
_diffrn_reflns_number 7409
_diffrn_reflns_point_group_measured_fraction_full 0.969
_diffrn_reflns_point_group_measured_fraction_max 0.992
_diffrn_reflns_theta_full 25.242
_diffrn_reflns_theta_max 25.008
_diffrn_reflns_theta_min 1.488
_exptl_absorpt_coefficient_mu 3.667
_exptl_absorpt_correction_type multi-scan
_exptl_absorpt_process_details SADABS
_exptl_crystal_colour 0
_exptl_crystal_density_diffrn 2.546
_exptl_crystal_density_method 'not measured'
_exptl_crystal_description 0
_exptl_crystal_F_000 666
_exptl_crystal_size_max 0.300
_exptl_crystal_size_mid 0.250
_exptl_crystal_size_min 0.210
_refine_diff_density_max 1.583
_refine_diff_density_min -1.367
_refine_diff_density_rms 0.185
_refine_ls_extinction_coef .
_refine_ls_extinction_method none
_refine_ls_goodness_of_fit_ref 1.076
_refine_ls_hydrogen_treatment constr
_refine_ls_matrix_type full
_refine_ls_number_parameters 322
_refine_ls_number_reflns 3069
_refine_ls_number_restraints 69
_refine_ls_restrained_S_all 1.094
_refine_ls_R_factor_all 0.0732
_refine_ls_R_factor_gt 0.0588
_refine_ls_shift/su_max 0.000
_refine_ls_shift/su_mean 0.000
_refine_ls_structure_factor_coef Fsqd
_refine_ls_weighting_details
;
 w=1/[\s^2^(Fo^2^)+(0.0919P)^2^+0.2255P]
 where P=(Fo^2^+2Fc^2^)/3
;
_refine_ls_weighting_scheme calc
_refine_ls_wR_factor_gt 0.1538
_refine_ls_wR_factor_ref 0.1644
_reflns_Friedel_coverage 0.000
_reflns_Friedel_fraction_full .
_reflns_Friedel_fraction_max .
_reflns_number_gt 2519
_reflns_number_total 3069
_reflns_threshold_expression 'I > 2\s(I)'
_cod_data_source_file ICA-2014-409B-497-502-4.cif
_cod_data_source_block shelx-4
_cod_depositor_comments
;
The following automatic conversions were performed:

'_exptl_absorpt_correction_type' value 'MULTI-SCAN' changed to
'multi-scan' according to the built-in table from CIF Core dictionary
named 'cif_core.dic' version 2.4.1 from 2010-06-29.

Automatic conversion script
Id: cif_fix_values 4624 2016-04-14 12:54:50Z antanas 

The following automatic conversions were performed:

'_journal_paper_doi' value
'http://dx.doi.org/10.1016/j.ica.2013.09.039' was changed to
'10.1016/j.ica.2013.09.039'.

Automatic conversion script
Id: cif_fix_values 6433 2018-09-21 13:16:33Z andrius 
;
_cod_original_cell_volume 875.3(3)
_cod_database_code 1544049
_shelx_space_group_comment
;
The symmetry employed for this shelxl refinement is uniquely defined
by the following loop, which should always be used as a source of
symmetry information in preference to the above space-group names.
They are only intended as comments.
;
_shelx_estimated_absorpt_t_min 0.406
_shelx_estimated_absorpt_t_max 0.513

loop_
_space_group_symop_operation_xyz
'x, y, z'
'-x, -y, -z'

loop_
_atom_site_label
_atom_site_type_symbol
_atom_site_fract_x
_atom_site_fract_y
_atom_site_fract_z
_atom_site_U_iso_or_equiv
_atom_site_adp_type
_atom_site_occupancy
_atom_site_site_symmetry_order
_atom_site_calc_flag
_atom_site_refinement_flags_posn
_atom_site_refinement_flags_adp
_atom_site_refinement_flags_occupancy
_atom_site_disorder_assembly
_atom_site_disorder_group
Ag1 Ag 0.0000 0.5000 0.5000 0.0258(2) Uani 1 2 d S . P . .
Cu1 Cu 0.48245(11) 0.52662(10) 0.65988(6) 0.0232(2) Uani 1 1 d . . . . .
Cu3 Cu -0.09162(12) 0.08796(10) 0.70728(6) 0.0231(2) Uani 1 1 d . . . . .
Cu4 Cu 0.5000 0.0000 1.0000 0.0288(3) Uani 1 2 d S . P . .
O1 O 0.5940(8) 0.1801(6) 0.8933(4) 0.0372(13) Uani 1 1 d . . . . .
O2B O 0.7187(17) -0.1485(14) 0.9556(8) 0.047(3) Uani 0.5824 1 d . U P . .
O3 O 0.0270(8) -0.0256(6) 0.8314(4) 0.0374(14) Uani 1 1 d . . . . .
O4B O 0.7000(14) 0.0572(12) 1.0810(7) 0.043(2) Uani 0.6545 1 d . U P . .
O5 O -0.3103(7) -0.0290(6) 0.7355(3) 0.0300(12) Uani 1 1 d . . . . .
O7 O 0.6168(7) 0.3859(6) 0.7732(4) 0.0316(12) Uani 1 1 d . . . . .
O8 O -0.6964(7) 0.3538(6) 0.3745(4) 0.0280(12) Uani 1 1 d . . . . .
O9 O -0.5756(7) -0.0594(6) 0.6692(4) 0.0304(12) Uani 1 1 d . . . . .
O10 O 0.3138(9) 0.6588(6) 0.7579(4) 0.0450(16) Uani 1 1 d . . . . .
H10A H 0.2443 0.6006 0.7998 0.067 Uiso 1 1 d R U . . .
H10B H 0.2372 0.7352 0.7239 0.067 Uiso 1 1 d R U . . .
O14 O -0.7851(7) 0.1445(6) 0.4781(4) 0.0295(12) Uani 1 1 d . . . . .
O15 O 0.0587(7) -0.0788(5) 0.6292(3) 0.0240(11) Uani 1 1 d . . . . .
H15A H 0.1487 -0.0404 0.5878 0.036 Uiso 1 1 d R U . . .
H15B H -0.0237 -0.1062 0.5956 0.036 Uiso 1 1 d R U . . .
N1 N 0.3065(8) 0.3740(6) 0.6891(4) 0.0216(13) Uani 1 1 d . . . . .
N2 N 0.0982(8) 0.2229(6) 0.7086(4) 0.0226(13) Uani 1 1 d . . . . .
N3 N 0.1532(8) 0.3486(6) 0.6509(4) 0.0190(12) Uani 1 1 d . . . . .
N4 N -0.3885(8) 0.3455(7) 0.4651(4) 0.0238(13) Uani 1 1 d . . . . .
N5 N -0.2473(8) 0.2063(6) 0.5966(4) 0.0195(12) Uani 1 1 d . . . . .
N7 N -0.2382(8) 0.3294(6) 0.5208(4) 0.0226(13) Uani 1 1 d . . . . .
N11 N 0.9393(15) 0.3012(13) 0.9469(8) 0.102(3) Uani 1 1 d D U . . .
C1 C 0.7735(18) 0.2160(19) 0.9776(13) 0.153(5) Uani 1 1 d D U . . .
C2 C 1.051(2) 0.299(2) 1.0344(11) 0.150(4) Uani 1 1 d D U . . .
C14 C -0.4983(9) 0.2331(8) 0.5039(5) 0.0214(15) Uani 1 1 d . . . . .
C15 C -0.4045(9) 0.1443(8) 0.5879(5) 0.0211(15) Uani 1 1 d . . . . .
C16 C -0.4377(10) 0.0059(8) 0.6690(5) 0.0231(16) Uani 1 1 d . . . . .
C17 C 0.3513(10) 0.2619(8) 0.7726(5) 0.0252(16) Uani 1 1 d . . . . .
C20 C 0.5327(10) 0.2751(9) 0.8185(5) 0.0275(17) Uani 1 1 d . . . . .
C21 C -0.6715(9) 0.2397(8) 0.4497(5) 0.0233(15) Uani 1 1 d . . . . .
C22 C 0.2184(11) 0.1668(8) 0.7854(5) 0.0275(17) Uani 1 1 d . . . . .
C30 C 0.1701(13) 0.0230(10) 0.8519(6) 0.044(2) Uani 1 1 d . . . . .
O2A O 0.634(2) -0.148(2) 0.9322(12) 0.047(3) Uani 0.4176 1 d . U P . .
O4A O 0.769(3) 0.013(2) 1.0618(14) 0.043(2) Uani 0.3455 1 d . U P . .
O6 O 0.4124(11) 0.3021(9) 0.1536(6) 0.071(2) Uani 1 1 d . . . . .
O12A O 0.0666(19) 0.3793(15) 0.2168(10) 0.051(3) Uani 0.5496 1 d . U P . .
O13A O 0.595(3) 0.374(2) 0.0520(12) 0.099(4) Uani 0.5748 1 d . U P . .
O12B O 0.058(2) 0.4570(18) 0.1917(12) 0.051(3) Uani 0.4504 1 d . U P . .
O13B O 0.680(3) 0.517(3) 0.0259(16) 0.099(4) Uani 0.4252 1 d . U P . .

loop_
_atom_site_aniso_label
_atom_site_aniso_U_11
_atom_site_aniso_U_22
_atom_site_aniso_U_33
_atom_site_aniso_U_23
_atom_site_aniso_U_13
_atom_site_aniso_U_12
Ag1 0.0198(4) 0.0224(4) 0.0338(4) -0.0005(3) -0.0090(3) -0.0074(3)
Cu1 0.0174(4) 0.0258(5) 0.0282(5) -0.0075(4) -0.0037(4) -0.0071(3)
Cu3 0.0225(4) 0.0256(5) 0.0219(5) -0.0031(4) 0.0002(3) -0.0113(3)
Cu4 0.0355(7) 0.0283(7) 0.0227(7) 0.0003(5) -0.0088(6) -0.0135(5)
O1 0.041(3) 0.041(3) 0.030(3) -0.005(2) -0.020(2) -0.008(2)
O2B 0.054(6) 0.042(4) 0.038(4) 0.000(3) 0.011(4) -0.012(4)
O3 0.048(3) 0.043(3) 0.021(3) 0.005(2) -0.008(2) -0.026(3)
O4B 0.039(5) 0.048(5) 0.033(4) 0.010(3) -0.014(4) -0.012(4)
O5 0.029(3) 0.040(3) 0.023(3) -0.006(2) 0.003(2) -0.017(2)
O7 0.024(3) 0.038(3) 0.033(3) -0.004(2) -0.012(2) -0.010(2)
O8 0.018(2) 0.035(3) 0.033(3) -0.009(2) 0.001(2) -0.009(2)
O9 0.024(3) 0.033(3) 0.038(3) -0.011(2) 0.004(2) -0.016(2)
O10 0.066(4) 0.027(3) 0.039(3) -0.008(2) 0.019(3) -0.008(3)
O14 0.021(2) 0.042(3) 0.033(3) -0.017(2) 0.004(2) -0.016(2)
O15 0.018(2) 0.027(3) 0.027(3) -0.006(2) 0.002(2) -0.0090(19)
N1 0.021(3) 0.022(3) 0.022(3) -0.005(2) -0.005(2) -0.002(2)
N2 0.017(3) 0.024(3) 0.028(3) -0.008(3) -0.004(2) -0.003(2)
N3 0.015(3) 0.016(3) 0.029(3) -0.009(2) 0.001(2) -0.006(2)
N4 0.014(3) 0.028(3) 0.036(3) -0.017(3) 0.005(2) -0.010(2)
N5 0.016(3) 0.018(3) 0.027(3) -0.008(2) -0.001(2) -0.006(2)
N7 0.016(3) 0.022(3) 0.030(3) -0.006(3) -0.007(2) -0.002(2)
N11 0.075(6) 0.135(7) 0.139(7) -0.095(6) -0.003(5) -0.041(5)
C1 0.123(8) 0.168(9) 0.182(9) -0.068(8) 0.006(8) -0.028(7)
C2 0.120(8) 0.167(8) 0.181(9) -0.073(8) 0.012(7) -0.031(7)
C14 0.015(3) 0.027(4) 0.029(4) -0.017(3) 0.005(3) -0.008(3)
C15 0.017(3) 0.021(3) 0.028(4) -0.011(3) 0.004(3) -0.004(3)
C16 0.022(3) 0.028(4) 0.023(4) -0.014(3) 0.007(3) -0.006(3)
C17 0.021(3) 0.029(4) 0.031(4) -0.017(3) -0.006(3) -0.001(3)
C20 0.024(4) 0.039(4) 0.023(4) -0.013(3) 0.000(3) -0.005(3)
C21 0.016(3) 0.029(4) 0.030(4) -0.018(3) 0.005(3) -0.007(3)
C22 0.031(4) 0.027(4) 0.024(4) -0.009(3) 0.006(3) -0.004(3)
C30 0.054(5) 0.044(5) 0.029(4) 0.010(4) -0.015(4) -0.024(4)
O2A 0.054(6) 0.042(4) 0.038(4) 0.000(3) 0.011(4) -0.012(4)
O4A 0.039(5) 0.048(5) 0.033(4) 0.010(3) -0.014(4) -0.012(4)
O6 0.063(5) 0.071(5) 0.085(5) -0.025(4) -0.003(4) -0.024(4)
O12A 0.035(4) 0.063(6) 0.055(5) -0.017(5) -0.002(3) -0.008(5)
O13A 0.109(7) 0.106(7) 0.089(6) -0.033(5) 0.002(5) -0.024(5)
O12B 0.035(4) 0.063(6) 0.055(5) -0.017(5) -0.002(3) -0.008(5)
O13B 0.109(7) 0.106(7) 0.089(6) -0.033(5) 0.002(5) -0.024(5)

loop_
_atom_type_symbol
_atom_type_description
_atom_type_scat_dispersion_real
_atom_type_scat_dispersion_imag
_atom_type_scat_source
C C 0.0033 0.0016 'International Tables Vol C Tables 4.2.6.8 and 6.1.1.4'
H H 0.0000 0.0000 'International Tables Vol C Tables 4.2.6.8 and 6.1.1.4'
N N 0.0061 0.0033 'International Tables Vol C Tables 4.2.6.8 and 6.1.1.4'
O O 0.0106 0.0060 'International Tables Vol C Tables 4.2.6.8 and 6.1.1.4'
Cu Cu 0.3201 1.2651 'International Tables Vol C Tables 4.2.6.8 and 6.1.1.4'
Ag Ag -0.8971 1.1015 'International Tables Vol C Tables 4.2.6.8 and 6.1.1.4'

loop_
_geom_angle_atom_site_label_1
_geom_angle_atom_site_label_2
_geom_angle_atom_site_label_3
_geom_angle
_geom_angle_site_symmetry_1
_geom_angle_site_symmetry_3
N7 Ag1 N7 180.0 2_566 .
N7 Ag1 N3 88.96(19) 2_566 .
N7 Ag1 N3 91.04(19) . .
N7 Ag1 N3 91.04(19) 2_566 2_566
N7 Ag1 N3 88.96(19) . 2_566
N3 Ag1 N3 180.0 . 2_566
N4 Cu1 O8 82.5(2) 2_566 2_566
N4 Cu1 N1 101.0(2) 2_566 .
O8 Cu1 N1 168.6(2) 2_566 .
N4 Cu1 O7 170.0(2) 2_566 .
O8 Cu1 O7 92.4(2) 2_566 .
N1 Cu1 O7 82.4(2) . .
N4 Cu1 O10 98.7(2) 2_566 .
O8 Cu1 O10 97.7(2) 2_566 .
N1 Cu1 O10 92.5(2) . .
O7 Cu1 O10 90.4(2) . .
N5 Cu3 O3 170.7(2) . .
N5 Cu3 N2 101.7(2) . .
O3 Cu3 N2 82.1(2) . .
N5 Cu3 O5 82.5(2) . .
O3 Cu3 O5 91.8(2) . .
N2 Cu3 O5 165.1(2) . .
N5 Cu3 O15 94.6(2) . .
O3 Cu3 O15 92.6(2) . .
N2 Cu3 O15 104.9(2) . .
O5 Cu3 O15 88.8(2) . .
O2A Cu4 O2A 180.0 . 2_657
O2A Cu4 O2B 19.8(6) . .
O2A Cu4 O2B 160.2(6) 2_657 .
O2A Cu4 O2B 160.2(6) . 2_657
O2A Cu4 O2B 19.8(6) 2_657 2_657
O2B Cu4 O2B 180.0 . 2_657
O2A Cu4 O1 91.5(5) . .
O2A Cu4 O1 88.5(5) 2_657 .
O2B Cu4 O1 89.5(4) . .
O2B Cu4 O1 90.5(4) 2_657 .
O2A Cu4 O1 88.5(5) . 2_657
O2A Cu4 O1 91.5(5) 2_657 2_657
O2B Cu4 O1 90.5(4) . 2_657
O2B Cu4 O1 89.5(4) 2_657 2_657
O1 Cu4 O1 180.0 . 2_657
O2A Cu4 O4B 108.7(6) . .
O2A Cu4 O4B 71.3(6) 2_657 .
O2B Cu4 O4B 88.9(4) . .
O2B Cu4 O4B 91.1(4) 2_657 .
O1 Cu4 O4B 80.9(3) . .
O1 Cu4 O4B 99.1(3) 2_657 .
O2A Cu4 O4B 71.3(6) . 2_657
O2A Cu4 O4B 108.7(6) 2_657 2_657
O2B Cu4 O4B 91.1(4) . 2_657
O2B Cu4 O4B 88.9(4) 2_657 2_657
O1 Cu4 O4B 99.1(3) . 2_657
O1 Cu4 O4B 80.9(3) 2_657 2_657
O4B Cu4 O4B 180.0 . 2_657
O2A Cu4 O4A 89.4(7) . 2_657
O2A Cu4 O4A 90.6(7) 2_657 2_657
O2B Cu4 O4A 109.1(6) . 2_657
O2B Cu4 O4A 70.9(6) 2_657 2_657
O1 Cu4 O4A 100.2(5) . 2_657
O1 Cu4 O4A 79.8(5) 2_657 2_657
O4B Cu4 O4A 161.8(6) . 2_657
O4B Cu4 O4A 18.2(6) 2_657 2_657
O2A Cu4 O4A 90.6(7) . .
O2A Cu4 O4A 89.4(7) 2_657 .
O2B Cu4 O4A 70.9(6) . .
O2B Cu4 O4A 109.1(6) 2_657 .
O1 Cu4 O4A 79.8(5) . .
O1 Cu4 O4A 100.2(5) 2_657 .
O4B Cu4 O4A 18.2(6) . .
O4B Cu4 O4A 161.8(6) 2_657 .
O4A Cu4 O4A 180.0 2_657 .
C20 O1 Cu4 138.4(5) . .
O2A O2B Cu4 71(2) . .
C30 O3 Cu3 115.4(5) . .
O4A O4B C30 69(2) . 2_657
O4A O4B Cu4 88(2) . .
C30 O4B Cu4 134.5(8) 2_657 .
C16 O5 Cu3 115.8(4) . .
C20 O7 Cu1 116.0(5) . .
C21 O8 Cu1 115.4(4) . 2_566
Cu1 O10 H10A 109.7 . .
Cu1 O10 H10B 110.4 . .
H10A O10 H10B 108.3 . .
Cu3 O15 H15A 111.6 . .
Cu3 O15 H15B 110.6 . .
H15A O15 H15B 107.6 . .
N3 N1 C17 109.5(6) . .
N3 N1 Cu1 137.8(4) . .
C17 N1 Cu1 112.7(5) . .
N3 N2 C22 109.8(6) . .
N3 N2 Cu3 137.5(5) . .
C22 N2 Cu3 112.4(5) . .
N1 N3 N2 107.5(5) . .
N1 N3 Ag1 126.9(4) . .
N2 N3 Ag1 125.6(4) . .
N7 N4 C14 110.1(6) . .
N7 N4 Cu1 137.7(5) . 2_566
C14 N4 Cu1 111.9(5) . 2_566
N7 N5 C15 108.7(5) . .
N7 N5 Cu3 138.3(4) . .
C15 N5 Cu3 112.8(5) . .
N4 N7 N5 108.1(5) . .
N4 N7 Ag1 127.0(4) . .
N5 N7 Ag1 124.7(4) . .
C1 N11 C2 110.6(8) . .
N4 C14 C15 105.2(6) . .
N4 C14 C21 115.5(6) . .
C15 C14 C21 139.3(6) . .
N5 C15 C14 107.8(6) . .
N5 C15 C16 115.2(6) . .
C14 C15 C16 136.9(6) . .
O9 C16 O5 126.0(7) . .
O9 C16 C15 121.2(7) . .
O5 C16 C15 112.9(6) . .
C22 C17 N1 106.9(6) . .
C22 C17 C20 139.4(7) . .
N1 C17 C20 113.6(6) . .
O1 C20 O7 124.0(7) . .
O1 C20 C17 121.1(7) . .
O7 C20 C17 114.9(6) . .
O14 C21 O8 124.4(7) . .
O14 C21 C14 121.8(7) . .
O8 C21 C14 113.8(6) . .
C17 C22 N2 106.3(6) . .
C17 C22 C30 140.5(8) . .
N2 C22 C30 113.1(7) . .
O3 C30 O4A 122.0(12) . 2_657
O3 C30 O4B 124.6(8) . 2_657
O4A C30 O4B 29.8(9) 2_657 2_657
O3 C30 C22 116.7(7) . .
O4A C30 C22 117.1(12) 2_657 .
O4B C30 C22 117.8(8) 2_657 .
O2B O2A Cu4 89(2) . .
O4B O4A C30 82(2) . 2_657
O4B O4A Cu4 74(2) . .
C30 O4A Cu4 133.9(14) 2_657 .

loop_
_geom_bond_atom_site_label_1
_geom_bond_atom_site_label_2
_geom_bond_distance
_geom_bond_site_symmetry_2
Ag1 N7 2.424(6) 2_566
Ag1 N7 2.424(6) .
Ag1 N3 2.438(6) .
Ag1 N3 2.438(6) 2_566
Cu1 N4 1.944(6) 2_566
Cu1 O8 1.962(5) 2_566
Cu1 N1 1.962(6) .
Cu1 O7 1.967(5) .
Cu1 O10 2.247(5) .
Cu3 N5 1.951(6) .
Cu3 O3 1.960(5) .
Cu3 N2 1.967(6) .
Cu3 O5 1.973(5) .
Cu3 O15 2.225(5) .
Cu4 O2A 1.963(18) .
Cu4 O2A 1.963(18) 2_657
Cu4 O2B 2.072(12) .
Cu4 O2B 2.072(12) 2_657
Cu4 O1 2.087(6) .
Cu4 O1 2.087(6) 2_657
Cu4 O4B 2.089(11) .
Cu4 O4B 2.089(11) 2_657
Cu4 O4A 2.17(2) 2_657
Cu4 O4A 2.17(2) .
O1 C20 1.236(9) .
O2B O2A 0.703(19) .
O3 C30 1.244(10) .
O4B O4A 0.68(2) .
O4B C30 1.348(13) 2_657
O5 C16 1.289(9) .
O7 C20 1.262(9) .
O8 C21 1.283(9) .
O8 Cu1 1.962(5) 2_566
O9 C16 1.218(9) .
O10 H10A 0.8673 .
O10 H10B 0.8679 .
O14 C21 1.248(9) .
O15 H15A 0.8821 .
O15 H15B 0.8813 .
N1 N3 1.319(8) .
N1 C17 1.366(9) .
N2 N3 1.324(8) .
N2 C22 1.364(10) .
N4 N7 1.329(8) .
N4 C14 1.365(9) .
N4 Cu1 1.944(6) 2_566
N5 N7 1.346(8) .
N5 C15 1.349(9) .
N11 C1 1.483(9) .
N11 C2 1.509(9) .
C14 C15 1.394(10) .
C14 C21 1.469(10) .
C15 C16 1.510(10) .
C17 C22 1.350(11) .
C17 C20 1.507(10) .
C22 C30 1.482(11) .
C30 O4A 1.27(2) 2_657
C30 O4B 1.348(13) 2_657
O4A C30 1.27(2) 2_657
O12A O12B 0.704(18) .
O13A O13B 1.48(3) .

loop_
_geom_hbond_atom_site_label_D
_geom_hbond_atom_site_label_H
_geom_hbond_atom_site_label_A
_geom_hbond_distance_DH
_geom_hbond_distance_HA
_geom_hbond_distance_DA
_geom_hbond_angle_DHA
_geom_hbond_site_symmetry_A
O15 H15B O14 0.88 1.89 2.767(7) 174.1 2_456
O15 H15A O14 0.88 2.07 2.842(7) 145.7 1_655
O10 H10B O15 0.87 2.15 3.020(8) 175.4 1_565
O10 H10A O13B 0.87 2.48 3.07(2) 125.4 2_666
O10 H10A O12B 0.87 2.26 2.946(18) 136.5 2_566
O10 H10A O12A 0.87 2.19 2.736(15) 121.0 2_566
O15 H15B O14 0.88 1.89 2.767(7) 174.1 2_456
O15 H15A O14 0.88 2.07 2.842(7) 145.7 1_655
O10 H10B O15 0.87 2.15 3.020(8) 175.4 1_565
O10 H10A O13B 0.87 2.48 3.07(2) 125.4 2_666
O10 H10A O12B 0.87 2.26 2.946(18) 136.5 2_566
O10 H10A O12A 0.87 2.19 2.736(15) 121.0 2_566
O10 H10A O12A 0.87 2.19 2.736(15) 121.0 2_566
O10 H10A O12B 0.87 2.26 2.946(18) 136.5 2_566
O10 H10A O13B 0.87 2.48 3.07(2) 125.4 2_666
O10 H10B O15 0.87 2.15 3.020(8) 175.4 1_565
O15 H15A O14 0.88 2.07 2.842(7) 145.7 1_655
O15 H15B O14 0.88 1.89 2.767(7) 174.1 2_456
O10 H10A O12A 0.87 2.19 2.736(15) 121.0 2_566
O10 H10A O12B 0.87 2.26 2.946(18) 136.5 2_566
O10 H10A O13B 0.87 2.48 3.07(2) 125.4 2_666
O10 H10B O15 0.87 2.15 3.020(8) 175.4 1_565
O15 H15A O14 0.88 2.07 2.842(7) 145.7 1_655
O15 H15B O14 0.88 1.89 2.767(7) 174.1 2_456

loop_
_geom_torsion_atom_site_label_1
_geom_torsion_atom_site_label_2
_geom_torsion_atom_site_label_3
_geom_torsion_atom_site_label_4
_geom_torsion
_geom_torsion_site_symmetry_1
_geom_torsion_site_symmetry_2
_geom_torsion_site_symmetry_3
_geom_torsion_site_symmetry_4
C17 N1 N3 N2 0.4(7) . . . .
Cu1 N1 N3 N2 -179.0(5) . . . .
C17 N1 N3 Ag1 -178.4(4) . . . .
Cu1 N1 N3 Ag1 2.2(9) . . . .
C22 N2 N3 N1 0.1(7) . . . .
Cu3 N2 N3 N1 -172.9(5) . . . .
C22 N2 N3 Ag1 178.9(4) . . . .
Cu3 N2 N3 Ag1 5.9(9) . . . .
C14 N4 N7 N5 0.1(7) . . . .
Cu1 N4 N7 N5 -173.6(5) 2_566 . . .
C14 N4 N7 Ag1 -175.4(4) . . . .
Cu1 N4 N7 Ag1 10.9(9) 2_566 . . .
C15 N5 N7 N4 0.3(7) . . . .
Cu3 N5 N7 N4 175.0(5) . . . .
C15 N5 N7 Ag1 175.9(4) . . . .
Cu3 N5 N7 Ag1 -9.4(9) . . . .
N7 N4 C14 C15 -0.4(7) . . . .
Cu1 N4 C14 C15 175.0(4) 2_566 . . .
N7 N4 C14 C21 179.0(5) . . . .
Cu1 N4 C14 C21 -5.6(7) 2_566 . . .
N7 N5 C15 C14 -0.6(7) . . . .
Cu3 N5 C15 C14 -176.8(4) . . . .
N7 N5 C15 C16 -178.8(5) . . . .
Cu3 N5 C15 C16 5.1(7) . . . .
N4 C14 C15 N5 0.6(7) . . . .
C21 C14 C15 N5 -178.6(7) . . . .
N4 C14 C15 C16 178.2(7) . . . .
C21 C14 C15 C16 -1.0(14) . . . .
Cu3 O5 C16 O9 174.6(6) . . . .
Cu3 O5 C16 C15 -7.2(7) . . . .
N5 C15 C16 O9 179.6(6) . . . .
C14 C15 C16 O9 2.2(12) . . . .
N5 C15 C16 O5 1.4(8) . . . .
C14 C15 C16 O5 -176.1(7) . . . .
N3 N1 C17 C22 -0.8(7) . . . .
Cu1 N1 C17 C22 178.8(5) . . . .
N3 N1 C17 C20 176.2(5) . . . .
Cu1 N1 C17 C20 -4.2(7) . . . .
Cu4 O1 C20 O7 171.1(5) . . . .
Cu4 O1 C20 C17 -11.2(12) . . . .
Cu1 O7 C20 O1 -177.0(6) . . . .
Cu1 O7 C20 C17 5.2(8) . . . .
C22 C17 C20 O1 -2.9(14) . . . .
N1 C17 C20 O1 -178.5(6) . . . .
C22 C17 C20 O7 175.0(8) . . . .
N1 C17 C20 O7 -0.6(9) . . . .
Cu1 O8 C21 O14 -174.4(5) 2_566 . . .
Cu1 O8 C21 C14 8.1(7) 2_566 . . .
N4 C14 C21 O14 -179.2(6) . . . .
C15 C14 C21 O14 0.0(13) . . . .
N4 C14 C21 O8 -1.6(8) . . . .
C15 C14 C21 O8 177.5(7) . . . .
N1 C17 C22 N2 0.8(7) . . . .
C20 C17 C22 N2 -175.0(8) . . . .
N1 C17 C22 C30 177.3(10) . . . .
C20 C17 C22 C30 1.5(18) . . . .
N3 N2 C22 C17 -0.5(8) . . . .
Cu3 N2 C22 C17 174.4(5) . . . .
N3 N2 C22 C30 -178.1(6) . . . .
Cu3 N2 C22 C30 -3.2(8) . . . .
Cu3 O3 C30 O4A 161.8(12) . . . 2_657
Cu3 O3 C30 O4B -162.5(8) . . . 2_657
Cu3 O3 C30 C22 5.8(10) . . . .
C17 C22 C30 O3 -178.0(9) . . . .
N2 C22 C30 O3 -1.7(11) . . . .
C17 C22 C30 O4A 24.8(18) . . . 2_657
N2 C22 C30 O4A -158.9(12) . . . 2_657
C17 C22 C30 O4B -8.9(16) . . . 2_657
N2 C22 C30 O4B 167.5(8) . . . 2_657
Cu4 O4B O4A C30 -140.3(8) . . . 2_657
C30 O4B O4A Cu4 140.3(8) 2_657 . . .
